data_1508419
loop_
_publ_author_name
'Sch\afer, Marion C.'
'Yamasaki, Yuki'
'Fritsch, Veronika'
'Bobev, Svilen'

_publ_section_title
;
 Ternary Compounds in the Sn-Rich Section of the Ba-Ga-Sn System:
 Ba8Ga16-xSn30+x (1.1 <= x <= 2.8) Clathrates of Type-I and Type-VIII, and
 BaGa2-xSn4+x (x ? 0.2) with a Clathrate-like Structure
;
_journal_issue 3
_journal_name_full Crystals
_journal_page_first 145
_journal_page_last 162
_journal_paper_doi 10.3390/cryst1030145
_journal_volume 1
_journal_year 2012
_chemical_formula_sum 'Ba8 Ga13.2 Sn32.8'
_chemical_formula_weight 5872.8
_chemical_name_systematic
; 
 ? 
;
_space_group_IT_number 217
_symmetry_cell_setting cubic
_symmetry_space_group_name_Hall 'I -4 2 3'
_symmetry_space_group_name_H-M 'I -4 3 m'
_atom_sites_solution_primary direct
_atom_sites_solution_secondary difmap
_audit_creation_method SHELXL-97
_cell_angle_alpha 90.00
_cell_angle_beta 90.00
_cell_angle_gamma 90.00
_cell_formula_units_Z 1
_cell_length_a 11.5843(7)
_cell_length_b 11.5843(7)
_cell_length_c 11.5843(7)
_cell_measurement_reflns_used 1435
_cell_measurement_temperature 293(2)
_cell_measurement_theta_max 25.15
_cell_measurement_theta_min 3.52
_cell_volume 1554.57(16)
_computing_cell_refinement 'Bruker SMART'
_computing_data_collection 'Bruker SMART'
_computing_data_reduction 'Bruker SAINT'
_computing_molecular_graphics 'Bruker SHELXTL'
_computing_publication_material 'Bruker SHELXTL'
_computing_structure_refinement 'SHELXL-97 (Sheldrick, 1997)'
_computing_structure_solution 'SHELXS-97 (Sheldrick, 1990)'
_diffrn_ambient_temperature 293(2)
_diffrn_measured_fraction_theta_full 1.000
_diffrn_measured_fraction_theta_max 1.000
_diffrn_measurement_device_type 'CCD area detector'
_diffrn_measurement_method 'phi and omega scans'
_diffrn_radiation_monochromator graphite
_diffrn_radiation_source 'fine-focus sealed tube'
_diffrn_radiation_type MoK\a
_diffrn_radiation_wavelength 0.71073
_diffrn_reflns_av_R_equivalents 0.0502
_diffrn_reflns_av_sigmaI/netI 0.0203
_diffrn_reflns_limit_h_max 14
_diffrn_reflns_limit_h_min -14
_diffrn_reflns_limit_k_max 14
_diffrn_reflns_limit_k_min -14
_diffrn_reflns_limit_l_max 14
_diffrn_reflns_limit_l_min -14
_diffrn_reflns_number 5145
_diffrn_reflns_theta_full 26.93
_diffrn_reflns_theta_max 26.93
_diffrn_reflns_theta_min 2.49
_exptl_absorpt_coefficient_mu 23.487
_exptl_absorpt_correction_T_max 0.7981
_exptl_absorpt_correction_T_min 0.3315
_exptl_absorpt_correction_type multi-scan
_exptl_absorpt_process_details
; 
SADABS (Sheldrick, 2003) 
;
_exptl_crystal_colour black
_exptl_crystal_density_diffrn 6.273
_exptl_crystal_density_method 'not measured'
_exptl_crystal_description irregular
_exptl_crystal_F_000 2482
_exptl_crystal_size_max 0.07
_exptl_crystal_size_mid 0.05
_exptl_crystal_size_min 0.05
_refine_diff_density_max 0.856
_refine_diff_density_min -1.098
_refine_diff_density_rms 0.165
_refine_ls_abs_structure_details 'Flack H D (1983), Acta Cryst. A39, 876-881'
_refine_ls_abs_structure_Flack 0.00(11)
_refine_ls_extinction_coef 0.0051(2)
_refine_ls_extinction_expression Fc^*^=kFc[1+0.001xFc^2^\l^3^/sin(2\q)]^-1/4^
_refine_ls_extinction_method SHELXL
_refine_ls_goodness_of_fit_ref 1.099
_refine_ls_matrix_type full
_refine_ls_number_parameters 21
_refine_ls_number_reflns 350
_refine_ls_number_restraints 0
_refine_ls_restrained_S_all 1.099
_refine_ls_R_factor_all 0.0199
_refine_ls_R_factor_gt 0.0187
_refine_ls_shift/su_max 0.011
_refine_ls_shift/su_mean 0.001
_refine_ls_structure_factor_coef Fsqd
_refine_ls_weighting_details 'calc w=1/[\s^2^(Fo^2^)+(0.0273P)^2^+3.7261P] where P=(Fo^2^+2Fc^2^)/3'
_refine_ls_weighting_scheme calc
_refine_ls_wR_factor_gt 0.0453
_refine_ls_wR_factor_ref 0.0456
_reflns_number_gt 340
_reflns_number_total 350
_reflns_threshold_expression >2sigma(I)
_cod_data_source_file Ba8Ga13.2Sn32.8_Cmcm_crystals-01-00145-s001_DC164.cif
_cod_data_source_block I_chateigner_1508419
_cod_original_sg_symbol_H-M I-43m
_cod_database_code 1508419

loop_
_symmetry_equiv_pos_as_xyz
'x, y, z'
'-x, -y, z'
'-x, y, -z'
'x, -y, -z'
'z, x, y'
'z, -x, -y'
'-z, -x, y'
'-z, x, -y'
'y, z, x'
'-y, z, -x'
'y, -z, -x'
'-y, -z, x'
'y, x, z'
'-y, -x, z'
'y, -x, -z'
'-y, x, -z'
'x, z, y'
'-x, z, -y'
'-x, -z, y'
'x, -z, -y'
'z, y, x'
'z, -y, -x'
'-z, y, -x'
'-z, -y, x'
'x+1/2, y+1/2, z+1/2'
'-x+1/2, -y+1/2, z+1/2'
'-x+1/2, y+1/2, -z+1/2'
'x+1/2, -y+1/2, -z+1/2'
'z+1/2, x+1/2, y+1/2'
'z+1/2, -x+1/2, -y+1/2'
'-z+1/2, -x+1/2, y+1/2'
'-z+1/2, x+1/2, -y+1/2'
'y+1/2, z+1/2, x+1/2'
'-y+1/2, z+1/2, -x+1/2'
'y+1/2, -z+1/2, -x+1/2'
'-y+1/2, -z+1/2, x+1/2'
'y+1/2, x+1/2, z+1/2'
'-y+1/2, -x+1/2, z+1/2'
'y+1/2, -x+1/2, -z+1/2'
'-y+1/2, x+1/2, -z+1/2'
'x+1/2, z+1/2, y+1/2'
'-x+1/2, z+1/2, -y+1/2'
'-x+1/2, -z+1/2, y+1/2'
'x+1/2, -z+1/2, -y+1/2'
'z+1/2, y+1/2, x+1/2'
'z+1/2, -y+1/2, -x+1/2'
'-z+1/2, y+1/2, -x+1/2'
'-z+1/2, -y+1/2, x+1/2'

loop_
_atom_site_label
_atom_site_type_symbol
_atom_site_fract_x
_atom_site_fract_y
_atom_site_fract_z
_atom_site_U_iso_or_equiv
_atom_site_adp_type
_atom_site_occupancy
_atom_site_symmetry_multiplicity
_atom_site_calc_flag
_atom_site_refinement_flags
Ba Ba 0.31496(6) 0.31496(6) 0.31496(6) 0.0444(4) Uani 1 6 d S
Sn1 Sn 0.08429(5) 0.08429(5) 0.35138(5) 0.0198(3) Uani 0.720(10) 2 d SP
Ga1 Ga 0.08429(5) 0.08429(5) 0.35138(5) 0.0198(3) Uani 0.280(10) 2 d SP
Sn2 Sn 0.2500 0.5000 0.0000 0.0241(4) Uani 0.871(14) 4 d SP
Ga2 Ga 0.2500 0.5000 0.0000 0.0241(4) Uani 0.129(14) 4 d SP
Sn3 Sn 0.13424(6) 0.13424(6) 0.13424(6) 0.0186(5) Uani 0.383(15) 6 d SP
Ga3 Ga 0.13424(6) 0.13424(6) 0.13424(6) 0.0186(5) Uani 0.618(15) 6 d SP
Sn4 Sn 0.0000 0.0000 0.0000 0.0193(5) Uani 1 24 d S

loop_
_atom_site_aniso_label
_atom_site_aniso_U_11
_atom_site_aniso_U_22
_atom_site_aniso_U_33
_atom_site_aniso_U_23
_atom_site_aniso_U_13
_atom_site_aniso_U_12
Ba 0.0444(4) 0.0444(4) 0.0444(4) -0.0105(3) -0.0105(3) -0.0105(3)
Sn1 0.0211(3) 0.0211(3) 0.0172(4) 0.00004(18) 0.00004(18) -0.0003(3)
Ga1 0.0211(3) 0.0211(3) 0.0172(4) 0.00004(18) 0.00004(18) -0.0003(3)
Sn2 0.0190(5) 0.0266(4) 0.0266(4) 0.000 0.000 0.000
Ga2 0.0190(5) 0.0266(4) 0.0266(4) 0.000 0.000 0.000
Sn3 0.0186(5) 0.0186(5) 0.0186(5) -0.0001(3) -0.0001(3) -0.0001(3)
Ga3 0.0186(5) 0.0186(5) 0.0186(5) -0.0001(3) -0.0001(3) -0.0001(3)
Sn4 0.0193(5) 0.0193(5) 0.0193(5) 0.000 0.000 0.000

loop_
_atom_type_symbol
_atom_type_description
_atom_type_scat_dispersion_real
_atom_type_scat_dispersion_imag
_atom_type_scat_source
Ga Ga 0.2307 1.6083 'International Tables Vol C Tables 4.2.6.8 and 6.1.1.4'
Sn Sn -0.6537 1.4246 'International Tables Vol C Tables 4.2.6.8 and 6.1.1.4'
Ba Ba -0.3244 2.2819 'International Tables Vol C Tables 4.2.6.8 and 6.1.1.4'

loop_
_geom_angle_atom_site_label_1
_geom_angle_atom_site_label_2
_geom_angle_atom_site_label_3
_geom_angle
_geom_angle_site_symmetry_1
_geom_angle_site_symmetry_3
Sn3 Ba Sn4 180.00(6) . 25
Sn3 Ba Ga3 137.94(2) . 28
Sn4 Ba Ga3 42.06(2) 25 28
Sn3 Ba Ga3 137.94(2) . 27
Sn4 Ba Ga3 42.06(2) 25 27
Ga3 Ba Ga3 70.92(3) 28 27
Sn3 Ba Ga3 137.94(2) . 26
Sn4 Ba Ga3 42.06(2) 25 26
Ga3 Ba Ga3 70.92(3) 28 26
Ga3 Ba Ga3 70.92(3) 27 26
Sn3 Ba Sn3 137.94(2) . 28
Sn4 Ba Sn3 42.06(2) 25 28
Ga3 Ba Sn3 0.00(2) 28 28
Ga3 Ba Sn3 70.92(3) 27 28
Ga3 Ba Sn3 70.92(3) 26 28
Sn3 Ba Sn3 137.94(2) . 27
Sn4 Ba Sn3 42.06(2) 25 27
Ga3 Ba Sn3 70.92(3) 28 27
Ga3 Ba Sn3 0.00(4) 27 27
Ga3 Ba Sn3 70.92(3) 26 27
Sn3 Ba Sn3 70.92(3) 28 27
Sn3 Ba Sn3 137.94(2) . 26
Sn4 Ba Sn3 42.06(2) 25 26
Ga3 Ba Sn3 70.92(3) 28 26
Ga3 Ba Sn3 70.92(3) 27 26
Ga3 Ba Sn3 0.00(4) 26 26
Sn3 Ba Sn3 70.92(3) 28 26
Sn3 Ba Sn3 70.92(3) 27 26
Sn3 Ba Sn1 41.635(17) . .
Sn4 Ba Sn1 138.365(17) 25 .
Ga3 Ba Sn1 141.028(8) 28 .
Ga3 Ba Sn1 141.028(8) 27 .
Ga3 Ba Sn1 96.309(19) 26 .
Sn3 Ba Sn1 141.028(8) 28 .
Sn3 Ba Sn1 141.028(8) 27 .
Sn3 Ba Sn1 96.309(19) 26 .
Sn3 Ba Sn1 41.635(17) . 9
Sn4 Ba Sn1 138.365(17) 25 9
Ga3 Ba Sn1 141.028(8) 28 9
Ga3 Ba Sn1 96.309(19) 27 9
Ga3 Ba Sn1 141.028(8) 26 9
Sn3 Ba Sn1 141.028(8) 28 9
Sn3 Ba Sn1 96.309(19) 27 9
Sn3 Ba Sn1 141.028(8) 26 9
Sn1 Ba Sn1 70.25(3) . 9
Sn3 Sn1 Ga2 121.26(2) . 26
Sn3 Sn1 Sn2 121.26(2) . 26
Ga2 Sn1 Sn2 0.0 26 26
Sn3 Sn1 Ga2 121.26(2) . 5
Ga2 Sn1 Ga2 95.93(2) 26 5
Sn2 Sn1 Ga2 95.93(2) 26 5
Sn3 Sn1 Sn2 121.26(2) . 5
Ga2 Sn1 Sn2 95.93(2) 26 5
Sn2 Sn1 Sn2 95.93(2) 26 5
Ga2 Sn1 Sn2 0.0 5 5
Sn3 Sn1 Sn1 108.02(3) . 2
Ga2 Sn1 Sn1 103.998(15) 26 2
Sn2 Sn1 Sn1 103.998(15) 26 2
Ga2 Sn1 Sn1 103.998(15) 5 2
Sn2 Sn1 Sn1 103.998(15) 5 2
Sn3 Sn1 Ga1 108.02(3) . 2
Ga2 Sn1 Ga1 103.998(15) 26 2
Sn2 Sn1 Ga1 103.998(15) 26 2
Ga2 Sn1 Ga1 103.998(15) 5 2
Sn2 Sn1 Ga1 103.998(15) 5 2
Sn1 Sn1 Ga1 0.00(4) 2 2
Sn3 Sn1 Ba 65.61(3) . .
Ga2 Sn1 Ba 80.148(18) 26 .
Sn2 Sn1 Ba 80.148(18) 26 .
Ga2 Sn1 Ba 80.148(18) 5 .
Sn2 Sn1 Ba 80.148(18) 5 .
Sn1 Sn1 Ba 173.628(17) 2 .
Ga1 Sn1 Ba 173.628(17) 2 .
Sn3 Sn1 Ba 68.58(2) . 28_455
Ga2 Sn1 Ba 169.90(2) 26 28_455
Sn2 Sn1 Ba 169.90(2) 26 28_455
Ga2 Sn1 Ba 79.302(18) 5 28_455
Sn2 Sn1 Ba 79.302(18) 5 28_455
Sn1 Sn1 Ba 68.971(11) 2 28_455
Ga1 Sn1 Ba 68.971(11) 2 28_455
Ba Sn1 Ba 107.521(15) . 28_455
Sn3 Sn1 Ba 68.58(2) . 27_545
Ga2 Sn1 Ba 79.302(18) 26 27_545
Sn2 Sn1 Ba 79.302(18) 26 27_545
Ga2 Sn1 Ba 169.90(2) 5 27_545
Sn2 Sn1 Ba 169.90(2) 5 27_545
Sn1 Sn1 Ba 68.971(11) 2 27_545
Ga1 Sn1 Ba 68.971(11) 2 27_545
Ba Sn1 Ba 107.521(15) . 27_545
Ba Sn1 Ba 103.95(4) 28_455 27_545
Ga1 Sn2 Sn1 0.00(3) 27 27
Ga1 Sn2 Ga1 118.993(16) 27 9
Sn1 Sn2 Ga1 118.993(16) 27 9
Ga1 Sn2 Sn1 118.993(16) 27 9
Sn1 Sn2 Sn1 118.993(16) 27 9
Ga1 Sn2 Sn1 0.00(3) 9 9
Ga1 Sn2 Ga1 118.993(16) 27 11_565
Sn1 Sn2 Ga1 118.993(16) 27 11_565
Ga1 Sn2 Ga1 91.75(3) 9 11_565
Sn1 Sn2 Ga1 91.75(3) 9 11_565
Ga1 Sn2 Sn1 118.993(16) 27 11_565
Sn1 Sn2 Sn1 118.993(16) 27 11_565
Ga1 Sn2 Sn1 91.75(3) 9 11_565
Sn1 Sn2 Sn1 91.75(3) 9 11_565
Ga1 Sn2 Sn1 0.000(16) 11_565 11_565
Ga1 Sn2 Ga1 91.75(3) 27 26_554
Sn1 Sn2 Ga1 91.75(3) 27 26_554
Ga1 Sn2 Ga1 118.993(16) 9 26_554
Sn1 Sn2 Ga1 118.993(16) 9 26_554
Ga1 Sn2 Ga1 118.993(16) 11_565 26_554
Sn1 Sn2 Ga1 118.993(16) 11_565 26_554
Ga1 Sn2 Sn1 91.75(3) 27 26_554
Sn1 Sn2 Sn1 91.75(3) 27 26_554
Ga1 Sn2 Sn1 118.993(16) 9 26_554
Sn1 Sn2 Sn1 118.993(16) 9 26_554
Ga1 Sn2 Sn1 118.993(16) 11_565 26_554
Sn1 Sn2 Sn1 118.993(16) 11_565 26_554
Ga1 Sn2 Sn1 0.00(3) 26_554 26_554
Ga1 Sn3 Ga1 111.61(3) 9 5
Ga1 Sn3 Sn1 0.00(4) 9 9
Ga1 Sn3 Sn1 111.61(3) 5 9
Ga1 Sn3 Sn1 111.61(3) 9 5
Ga1 Sn3 Sn1 0.00(4) 5 5
Sn1 Sn3 Sn1 111.61(3) 9 5
Ga1 Sn3 Sn1 111.61(3) 9 .
Ga1 Sn3 Sn1 111.61(3) 5 .
Sn1 Sn3 Sn1 111.61(3) 9 .
Sn1 Sn3 Sn1 111.61(3) 5 .
Ga1 Sn3 Sn4 107.24(3) 9 .
Ga1 Sn3 Sn4 107.24(3) 5 .
Sn1 Sn3 Sn4 107.24(3) 9 .
Sn1 Sn3 Sn4 107.24(3) 5 .
Sn1 Sn3 Sn4 107.24(3) . .
Ga1 Sn3 Ba 72.76(3) 9 .
Ga1 Sn3 Ba 72.76(3) 5 .
Sn1 Sn3 Ba 72.76(3) 9 .
Sn1 Sn3 Ba 72.76(3) 5 .
Sn1 Sn3 Ba 72.76(3) . .
Sn4 Sn3 Ba 180.00(6) . .
Ga1 Sn3 Ba 70.908(12) 9 28_455
Ga1 Sn3 Ba 174.66(5) 5 28_455
Sn1 Sn3 Ba 70.908(12) 9 28_455
Sn1 Sn3 Ba 174.66(5) 5 28_455
Sn1 Sn3 Ba 70.908(12) . 28_455
Sn4 Sn3 Ba 67.42(2) . 28_455
Ba Sn3 Ba 112.58(2) . 28_455
Ga1 Sn3 Ba 174.66(5) 9 27_545
Ga1 Sn3 Ba 70.908(12) 5 27_545
Sn1 Sn3 Ba 174.66(5) 9 27_545
Sn1 Sn3 Ba 70.908(12) 5 27_545
Sn1 Sn3 Ba 70.908(12) . 27_545
Sn4 Sn3 Ba 67.42(2) . 27_545
Ba Sn3 Ba 112.58(2) . 27_545
Ba Sn3 Ba 106.19(2) 28_455 27_545
Ga1 Sn3 Ba 70.908(12) 9 26_554
Ga1 Sn3 Ba 70.908(12) 5 26_554
Sn1 Sn3 Ba 70.908(12) 9 26_554
Sn1 Sn3 Ba 70.908(12) 5 26_554
Sn1 Sn3 Ba 174.66(5) . 26_554
Sn4 Sn3 Ba 67.42(2) . 26_554
Ba Sn3 Ba 112.58(2) . 26_554
Ba Sn3 Ba 106.19(2) 28_455 26_554
Ba Sn3 Ba 106.19(2) 27_545 26_554
Sn3 Sn4 Ga3 109.5 . 4
Sn3 Sn4 Ga3 109.5 . 3
Ga3 Sn4 Ga3 109.5 4 3
Sn3 Sn4 Ga3 109.5 . 2
Ga3 Sn4 Ga3 109.5 4 2
Ga3 Sn4 Ga3 109.5 3 2
Sn3 Sn4 Sn3 109.5 . 4
Ga3 Sn4 Sn3 0.00(7) 4 4
Ga3 Sn4 Sn3 109.5 3 4
Ga3 Sn4 Sn3 109.5 2 4
Sn3 Sn4 Sn3 109.5 . 3
Ga3 Sn4 Sn3 109.5 4 3
Ga3 Sn4 Sn3 0.00(7) 3 3
Ga3 Sn4 Sn3 109.5 2 3
Sn3 Sn4 Sn3 109.5 4 3
Sn3 Sn4 Sn3 109.5 . 2
Ga3 Sn4 Sn3 109.5 4 2
Ga3 Sn4 Sn3 109.5 3 2
Ga3 Sn4 Sn3 0.00(7) 2 2
Sn3 Sn4 Sn3 109.5 4 2
Sn3 Sn4 Sn3 109.5 3 2
Sn3 Sn4 Ba 180.00(3) . 25_444
Ga3 Sn4 Ba 70.5 4 25_444
Ga3 Sn4 Ba 70.5 3 25_444
Ga3 Sn4 Ba 70.5 2 25_444
Sn3 Sn4 Ba 70.5 4 25_444
Sn3 Sn4 Ba 70.5 3 25_444
Sn3 Sn4 Ba 70.5 2 25_444
Sn3 Sn4 Ba 70.5 . 28_455
Ga3 Sn4 Ba 180.000(16) 4 28_455
Ga3 Sn4 Ba 70.5 3 28_455
Ga3 Sn4 Ba 70.5 2 28_455
Sn3 Sn4 Ba 180.000(16) 4 28_455
Sn3 Sn4 Ba 70.5 3 28_455
Sn3 Sn4 Ba 70.5 2 28_455
Ba Sn4 Ba 109.5 25_444 28_455
Sn3 Sn4 Ba 70.5 . 27_545
Ga3 Sn4 Ba 70.5 4 27_545
Ga3 Sn4 Ba 180.00(4) 3 27_545
Ga3 Sn4 Ba 70.5 2 27_545
Sn3 Sn4 Ba 70.5 4 27_545
Sn3 Sn4 Ba 180.00(4) 3 27_545
Sn3 Sn4 Ba 70.5 2 27_545
Ba Sn4 Ba 109.5 25_444 27_545
Ba Sn4 Ba 109.5 28_455 27_545
Sn3 Sn4 Ba 70.5 . 26_554
Ga3 Sn4 Ba 70.5 4 26_554
Ga3 Sn4 Ba 70.5 3 26_554
Ga3 Sn4 Ba 180.00(4) 2 26_554
Sn3 Sn4 Ba 70.5 4 26_554
Sn3 Sn4 Ba 70.5 3 26_554
Sn3 Sn4 Ba 180.00(4) 2 26_554
Ba Sn4 Ba 109.5 25_444 26_554
Ba Sn4 Ba 109.5 28_455 26_554
Ba Sn4 Ba 109.5 27_545 26_554

loop_
_geom_bond_atom_site_label_1
_geom_bond_atom_site_label_2
_geom_bond_distance
_geom_bond_site_symmetry_2
Ba Sn3 3.6260(17) .
Ba Sn4 3.7128(13) 25
Ba Ga3 3.7912(11) 28
Ba Ga3 3.7912(11) 27
Ba Ga3 3.7912(11) 26
Ba Sn3 3.7912(11) 28
Ba Sn3 3.7912(11) 27
Ba Sn3 3.7912(11) 26
Ba Sn1 3.8024(12) .
Ba Sn1 3.8024(12) 9
Sn1 Sn3 2.6452(7) .
Sn1 Ga2 2.7573(5) 26
Sn1 Sn2 2.7573(5) 26
Sn1 Ga2 2.7573(5) 5
Sn1 Sn2 2.7573(5) 5
Sn1 Sn1 2.7618(15) 2
Sn1 Ga1 2.7618(15) 2
Sn1 Ba 3.8484(7) 28_455
Sn1 Ba 3.8484(7) 27_545
Sn2 Ga1 2.7573(5) 27
Sn2 Sn1 2.7573(5) 27
Sn2 Ga1 2.7573(5) 9
Sn2 Sn1 2.7573(5) 9
Sn2 Ga1 2.7573(5) 11_565
Sn2 Sn1 2.7573(5) 11_565
Sn2 Ga1 2.7573(5) 26_554
Sn2 Sn1 2.7573(5) 26_554
Sn3 Ga1 2.6451(7) 9
Sn3 Ga1 2.6451(7) 5
Sn3 Sn1 2.6451(7) 9
Sn3 Sn1 2.6451(7) 5
Sn3 Sn4 2.6936(12) .
Sn3 Ba 3.7912(11) 28_455
Sn3 Ba 3.7912(11) 27_545
Sn3 Ba 3.7912(11) 26_554
Sn4 Ga3 2.6936(12) 4
Sn4 Ga3 2.6936(12) 3
Sn4 Ga3 2.6936(12) 2
Sn4 Sn3 2.6936(12) 4
Sn4 Sn3 2.6936(12) 3
Sn4 Sn3 2.6936(12) 2
Sn4 Ba 3.7128(13) 25_444
Sn4 Ba 3.7128(13) 28_455
Sn4 Ba 3.7128(13) 27_545
Sn4 Ba 3.7128(13) 26_554
